data_7062899
loop_
_publ_author_name
'Nishana, Lahinakillathu'
'Sakthivel, Ayyamperumal'
'Kurup, M. R. Prathapachandra'
'Damodaran, Krishna K.'
'Kulandaisamy, Antonysamy'
'Maheswaran, Sithambaresan'

_publ_section_title
;
 Synthesis, spectral characterization, and catalytic efficiency of
 aroylhydrazone-based Cu(ii) complexes
;
_journal_issue 44
_journal_name_full 'New Journal of Chemistry'
_journal_page_first 20626
_journal_page_last 20641
_journal_paper_doi 10.1039/D3NJ03603K
_journal_volume 47
_journal_year 2023
_chemical_formula_moiety 'C14 H15 Cu N5 O6'
_chemical_formula_sum 'C14 H15 Cu N5 O6'
_chemical_formula_weight 412.86
_space_group_crystal_system monoclinic
_space_group_IT_number 14
_space_group_name_Hall '-P 2ybc'
_space_group_name_H-M_alt 'P 1 21/c 1'
_atom_sites_solution_hydrogens mixed
_audit_creation_method SHELXL-2018/3
_audit_update_record
;
2023-07-30 deposited with the CCDC.	2023-10-16 downloaded from the CCDC.
;
_cell_angle_alpha 90
_cell_angle_beta 99.089(4)
_cell_angle_gamma 90
_cell_formula_units_Z 4
_cell_length_a 7.0655(7)
_cell_length_b 25.257(3)
_cell_length_c 9.6732(10)
_cell_measurement_reflns_used 9665
_cell_measurement_temperature 302(2)
_cell_measurement_theta_max 30.624
_cell_measurement_theta_min 2.920
_cell_volume 1704.5(3)
_computing_cell_refinement 'APEX2/SAINT (Bruker, 2004)'
_computing_data_collection 'APEX2 (Bruker, 2004)'
_computing_data_reduction 'SAINT/XPREP (Bruker, 2004)'
_computing_molecular_graphics 'ORTEP3 (Farrugia, 1997) and Mercury (Bruno et al., 2002)'
_computing_publication_material 'SHELXL-2014/7 (Sheldrick, 2014)'
_computing_structure_refinement 'SHELXL-2018/3 (Sheldrick, 2018)'
_computing_structure_solution 'SHELXT 2014/5 (Sheldrick, 2014)'
_diffrn_ambient_temperature 302(2)
_diffrn_measured_fraction_theta_full 0.998
_diffrn_measured_fraction_theta_max 0.996
_diffrn_measurement_device_type 'Bruker axs kappa apex2 CCD Diffractometer'
_diffrn_measurement_method '\w and \f scan'
_diffrn_radiation_type MoK\a
_diffrn_radiation_wavelength 0.71073
_diffrn_reflns_av_R_equivalents 0.0340
_diffrn_reflns_av_unetI/netI 0.0160
_diffrn_reflns_Laue_measured_fraction_full 0.998
_diffrn_reflns_Laue_measured_fraction_max 0.996
_diffrn_reflns_limit_h_max 10
_diffrn_reflns_limit_h_min -10
_diffrn_reflns_limit_k_max 36
_diffrn_reflns_limit_k_min -36
_diffrn_reflns_limit_l_max 13
_diffrn_reflns_limit_l_min -13
_diffrn_reflns_number 43124
_diffrn_reflns_point_group_measured_fraction_full 0.998
_diffrn_reflns_point_group_measured_fraction_max 0.996
_diffrn_reflns_theta_full 25.242
_diffrn_reflns_theta_max 30.661
_diffrn_reflns_theta_min 2.920
_diffrn_source 'fine-focus sealed tube'
_exptl_absorpt_coefficient_mu 1.324
_exptl_absorpt_correction_T_max 0.837
_exptl_absorpt_correction_T_min 0.734
_exptl_absorpt_correction_type multi-scan
_exptl_absorpt_process_details 'SADABS (Bruker, 2004)'
_exptl_crystal_colour Green
_exptl_crystal_density_diffrn 1.609
_exptl_crystal_description block
_exptl_crystal_F_000 844
_exptl_crystal_size_max 0.350
_exptl_crystal_size_mid 0.210
_exptl_crystal_size_min 0.120
_refine_diff_density_max 0.476
_refine_diff_density_min -0.422
_refine_diff_density_rms 0.065
_refine_ls_extinction_method none
_refine_ls_goodness_of_fit_ref 1.113
_refine_ls_hydrogen_treatment mixed
_refine_ls_matrix_type full
_refine_ls_number_parameters 245
_refine_ls_number_reflns 5248
_refine_ls_number_restraints 3
_refine_ls_restrained_S_all 1.113
_refine_ls_R_factor_all 0.0394
_refine_ls_R_factor_gt 0.0334
_refine_ls_shift/su_max 0.001
_refine_ls_shift/su_mean 0.000
_refine_ls_structure_factor_coef Fsqd
_refine_ls_weighting_details 'w=1/[\s^2^(Fo^2^)+(0.0429P)^2^+0.6742P] where P=(Fo^2^+2Fc^2^)/3'
_refine_ls_weighting_scheme calc
_refine_ls_wR_factor_gt 0.0868
_refine_ls_wR_factor_ref 0.0903
_reflns_Friedel_coverage 0.000
_reflns_number_gt 4663
_reflns_number_total 5269
_reflns_threshold_expression 'I > 2\s(I)'
_cod_data_source_file d3nj03603k2.cif
_cod_data_source_block shelx_CCDC1
_cod_original_sg_symbol_H-M 'P 21/c'
_cod_database_code 7062899
_shelx_shelxl_version_number 2018/3
_shelx_space_group_comment
;
The symmetry employed for this shelxl refinement is uniquely defined
by the following loop, which should always be used as a source of
symmetry information in preference to the above space-group names.
They are only intended as comments.
;
_shelx_estimated_absorpt_t_min 0.714
_shelx_estimated_absorpt_t_max 0.857

loop_
_space_group_symop_operation_xyz
'x, y, z'
'-x, y+1/2, -z+1/2'
'-x, -y, -z'
'x, -y-1/2, z-1/2'

loop_
_atom_site_label
_atom_site_type_symbol
_atom_site_fract_x
_atom_site_fract_y
_atom_site_fract_z
_atom_site_U_iso_or_equiv
_atom_site_adp_type
_atom_site_occupancy
_atom_site_site_symmetry_order
_atom_site_calc_flag
_atom_site_refinement_flags_posn
_atom_site_refinement_flags_adp
_atom_site_refinement_flags_occupancy
_atom_site_disorder_assembly
_atom_site_disorder_group
C1 C 0.2768(3) 0.30811(7) 0.5612(2) 0.0411(4) Uani 1 1 d . . . . .
H1 H 0.290167 0.296165 0.653136 0.049 Uiso 1 1 calc R U . . .
C2 C 0.2682(3) 0.27195(7) 0.4525(2) 0.0488(4) Uani 1 1 d . . . . .
H2 H 0.276270 0.236021 0.473714 0.059 Uiso 1 1 calc R U . . .
C3 C 0.2369(3) 0.33871(7) 0.29444(19) 0.0406(4) Uani 1 1 d . . . . .
H3 H 0.222639 0.350280 0.202101 0.049 Uiso 1 1 calc R U . . .
C4 C 0.2448(2) 0.37603(6) 0.40040(16) 0.0293(3) Uani 1 1 d . . . . .
C5 C 0.2308(2) 0.43409(6) 0.37819(16) 0.0289(3) Uani 1 1 d . . . . .
C6 C 0.2670(2) 0.52657(6) 0.64041(17) 0.0301(3) Uani 1 1 d . . . . .
C7 C 0.2735(2) 0.58328(6) 0.68075(17) 0.0314(3) Uani 1 1 d . . . . .
C8 C 0.2292(2) 0.62425(6) 0.58508(18) 0.0350(3) Uani 1 1 d . . . . .
H8 H 0.191945 0.616350 0.490802 0.042 Uiso 1 1 calc R U . . .
C9 C 0.2398(3) 0.67687(7) 0.6282(2) 0.0395(4) Uani 1 1 d . . . . .
H9 H 0.210799 0.703959 0.563142 0.047 Uiso 1 1 calc R U . . .
C10 C 0.2940(3) 0.68857(7) 0.7691(2) 0.0414(4) Uani 1 1 d . . . . .
C11 C 0.3393(3) 0.64792(8) 0.8654(2) 0.0497(5) Uani 1 1 d . . . . .
H11 H 0.377502 0.655876 0.959596 0.060 Uiso 1 1 calc R U . . .
C12 C 0.3281(3) 0.59599(7) 0.8223(2) 0.0428(4) Uani 1 1 d . . . . .
H12 H 0.357084 0.569049 0.887713 0.051 Uiso 1 1 calc R U . . .
C13 C 0.1929(3) 0.45842(7) 0.23650(18) 0.0405(4) Uani 1 1 d . . . . .
H13A H 0.110022 0.488454 0.238075 0.061 Uiso 1 1 calc R U . . .
H13B H 0.132512 0.432885 0.170318 0.061 Uiso 1 1 calc R U . . .
H13C H 0.311774 0.469620 0.209663 0.061 Uiso 1 1 calc R U . . .
C14 C 0.2647(5) 0.78130(8) 0.7299(3) 0.0757(8) Uani 1 1 d . . . . .
H14A H 0.345512 0.780194 0.658944 0.114 Uiso 1 1 calc R U . . .
H14B H 0.285035 0.814002 0.780688 0.114 Uiso 1 1 calc R U . . .
H14C H 0.132965 0.778861 0.686877 0.114 Uiso 1 1 calc R U . . .
Cu1 Cu 0.29363(3) 0.42120(2) 0.66938(2) 0.03065(7) Uani 1 1 d . . . . .
N1 N 0.26602(19) 0.35975(5) 0.53464(14) 0.0323(3) Uani 1 1 d . . . . .
N2 N 0.2491(3) 0.28667(6) 0.32024(19) 0.0495(4) Uani 1 1 d . . . . .
N3 N 0.25383(17) 0.45983(5) 0.49497(13) 0.0275(2) Uani 1 1 d . . . . .
N4 N 0.25092(18) 0.51416(5) 0.50432(14) 0.0296(2) Uani 1 1 d . . . . .
N5 N 0.1211(2) 0.37666(6) 0.86663(15) 0.0381(3) Uani 1 1 d . . . . .
O1 O 0.2795(2) 0.49294(4) 0.73991(13) 0.0394(3) Uani 1 1 d . . . . .
O2 O 0.3101(3) 0.73827(5) 0.82328(18) 0.0605(4) Uani 1 1 d . . . . .
O3 O 0.61042(19) 0.42033(6) 0.69796(17) 0.0480(3) Uani 1 1 d D . . . .
O4 O 0.29476(18) 0.38019(6) 0.84442(13) 0.0423(3) Uani 1 1 d . . . . .
O5 O -0.0030(2) 0.39654(8) 0.7782(2) 0.0686(5) Uani 1 1 d . . . . .
O6 O 0.0860(3) 0.35263(7) 0.96891(16) 0.0646(4) Uani 1 1 d . . . . .
H3A H 0.692(3) 0.4088(10) 0.761(2) 0.062(8) Uiso 1 1 d D . . . .
H3B H 0.660(3) 0.4409(9) 0.646(2) 0.058(7) Uiso 1 1 d D . . . .

loop_
_atom_site_aniso_label
_atom_site_aniso_U_11
_atom_site_aniso_U_22
_atom_site_aniso_U_33
_atom_site_aniso_U_23
_atom_site_aniso_U_13
_atom_site_aniso_U_12
C1 0.0513(9) 0.0250(7) 0.0456(9) 0.0046(6) 0.0030(7) -0.0017(6)
C2 0.0593(11) 0.0244(7) 0.0606(12) -0.0019(7) 0.0028(9) -0.0007(7)
C3 0.0500(9) 0.0333(8) 0.0377(8) -0.0060(6) 0.0042(7) -0.0017(7)
C4 0.0289(6) 0.0250(6) 0.0332(7) -0.0014(5) 0.0031(5) -0.0018(5)
C5 0.0280(6) 0.0258(6) 0.0328(7) 0.0008(5) 0.0043(5) -0.0016(5)
C6 0.0280(6) 0.0245(6) 0.0382(7) -0.0003(5) 0.0064(5) 0.0014(5)
C7 0.0317(7) 0.0240(6) 0.0392(8) -0.0031(5) 0.0073(6) 0.0008(5)
C8 0.0357(7) 0.0281(7) 0.0395(8) -0.0033(6) 0.0005(6) 0.0035(6)
C9 0.0422(8) 0.0264(7) 0.0482(9) 0.0005(6) 0.0017(7) 0.0045(6)
C10 0.0465(9) 0.0258(7) 0.0512(10) -0.0087(7) 0.0055(7) 0.0006(6)
C11 0.0737(13) 0.0335(8) 0.0405(9) -0.0087(7) 0.0043(9) 0.0007(8)
C12 0.0613(11) 0.0293(7) 0.0375(8) -0.0010(6) 0.0068(7) 0.0020(7)
C13 0.0525(10) 0.0363(8) 0.0322(7) 0.0038(6) 0.0048(7) 0.0000(7)
C14 0.105(2) 0.0249(9) 0.0889(19) -0.0054(10) -0.0115(16) 0.0063(11)
Cu1 0.03742(11) 0.02368(9) 0.03062(10) 0.00242(6) 0.00460(7) -0.00025(7)
N1 0.0356(6) 0.0240(6) 0.0368(7) 0.0007(5) 0.0038(5) -0.0019(5)
N2 0.0628(10) 0.0304(7) 0.0542(10) -0.0115(7) 0.0057(8) -0.0010(7)
N3 0.0287(5) 0.0211(5) 0.0325(6) 0.0006(4) 0.0043(4) -0.0004(4)
N4 0.0333(6) 0.0208(5) 0.0350(6) 0.0006(5) 0.0062(5) -0.0003(4)
N5 0.0452(7) 0.0361(7) 0.0328(6) 0.0041(5) 0.0052(5) -0.0040(6)
O1 0.0594(8) 0.0255(5) 0.0345(6) 0.0003(4) 0.0113(5) 0.0021(5)
O2 0.0869(11) 0.0269(6) 0.0641(10) -0.0122(6) 0.0013(8) 0.0013(7)
O3 0.0350(6) 0.0492(8) 0.0601(9) 0.0169(7) 0.0079(6) -0.0017(5)
O4 0.0415(6) 0.0457(7) 0.0382(6) 0.0114(5) 0.0015(5) 0.0029(5)
O5 0.0407(7) 0.0893(13) 0.0738(11) 0.0346(10) 0.0027(7) 0.0053(8)
O6 0.0861(12) 0.0715(11) 0.0399(8) 0.0138(7) 0.0220(8) -0.0127(9)

loop_
_atom_type_symbol
_atom_type_description
_atom_type_scat_dispersion_real
_atom_type_scat_dispersion_imag
_atom_type_scat_source
C C 0.0033 0.0016 'International Tables Vol C Tables 4.2.6.8 and 6.1.1.4'
H H 0.0000 0.0000 'International Tables Vol C Tables 4.2.6.8 and 6.1.1.4'
Cu Cu 0.3201 1.2651 'International Tables Vol C Tables 4.2.6.8 and 6.1.1.4'
N N 0.0061 0.0033 'International Tables Vol C Tables 4.2.6.8 and 6.1.1.4'
O O 0.0106 0.0060 'International Tables Vol C Tables 4.2.6.8 and 6.1.1.4'

loop_
_geom_angle_atom_site_label_1
_geom_angle_atom_site_label_2
_geom_angle_atom_site_label_3
_geom_angle
_geom_angle_site_symmetry_1
_geom_angle_site_symmetry_3
_geom_angle_publ_flag
N1 C1 C2 120.39(17) . . ?
N1 C1 H1 119.8 . . ?
C2 C1 H1 119.8 . . ?
N2 C2 C1 122.36(17) . . ?
N2 C2 H2 118.8 . . ?
C1 C2 H2 118.8 . . ?
N2 C3 C4 122.39(17) . . ?
N2 C3 H3 118.8 . . ?
C4 C3 H3 118.8 . . ?
N1 C4 C3 119.34(15) . . ?
N1 C4 C5 115.85(13) . . ?
C3 C4 C5 124.81(15) . . ?
N3 C5 C4 112.01(13) . . ?
N3 C5 C13 125.29(14) . . ?
C4 C5 C13 122.70(14) . . ?
O1 C6 N4 124.75(14) . . ?
O1 C6 C7 116.66(14) . . ?
N4 C6 C7 118.59(14) . . ?
C8 C7 C12 118.58(15) . . ?
C8 C7 C6 123.31(15) . . ?
C12 C7 C6 118.10(14) . . ?
C7 C8 C9 121.05(16) . . ?
C7 C8 H8 119.5 . . ?
C9 C8 H8 119.5 . . ?
C10 C9 C8 119.39(16) . . ?
C10 C9 H9 120.3 . . ?
C8 C9 H9 120.3 . . ?
O2 C10 C9 124.67(17) . . ?
O2 C10 C11 115.33(17) . . ?
C9 C10 C11 119.99(16) . . ?
C12 C11 C10 120.32(18) . . ?
C12 C11 H11 119.8 . . ?
C10 C11 H11 119.8 . . ?
C11 C12 C7 120.65(17) . . ?
C11 C12 H12 119.7 . . ?
C7 C12 H12 119.7 . . ?
C5 C13 H13A 109.5 . . ?
C5 C13 H13B 109.5 . . ?
H13A C13 H13B 109.5 . . ?
C5 C13 H13C 109.5 . . ?
H13A C13 H13C 109.5 . . ?
H13B C13 H13C 109.5 . . ?
O2 C14 H14A 109.5 . . ?
O2 C14 H14B 109.5 . . ?
H14A C14 H14B 109.5 . . ?
O2 C14 H14C 109.5 . . ?
H14A C14 H14C 109.5 . . ?
H14B C14 H14C 109.5 . . ?
N3 Cu1 O1 80.05(5) . . ?
N3 Cu1 O4 171.92(5) . . ?
O1 Cu1 O4 100.40(6) . . ?
N3 Cu1 N1 80.69(5) . . ?
O1 Cu1 N1 159.91(5) . . ?
O4 Cu1 N1 97.86(6) . . ?
N3 Cu1 O3 96.84(5) . . ?
O1 Cu1 O3 94.15(6) . . ?
O4 Cu1 O3 91.18(5) . . ?
N1 Cu1 O3 93.78(6) . . ?
C1 N1 C4 118.67(15) . . ?
C1 N1 Cu1 129.34(12) . . ?
C4 N1 Cu1 111.88(10) . . ?
C2 N2 C3 116.85(16) . . ?
C5 N3 N4 123.96(13) . . ?
C5 N3 Cu1 119.40(10) . . ?
N4 N3 Cu1 116.64(10) . . ?
C6 N4 N3 107.34(12) . . ?
O6 N5 O5 123.58(18) . . ?
O6 N5 O4 119.57(16) . . ?
O5 N5 O4 116.79(15) . . ?
C6 O1 Cu1 110.92(10) . . ?
C10 O2 C14 117.80(18) . . ?
Cu1 O3 H3A 132.3(17) . . ?
Cu1 O3 H3B 115.7(16) . . ?
H3A O3 H3B 110.5(19) . . ?
N5 O4 Cu1 107.73(10) . . ?

loop_
_geom_bond_atom_site_label_1
_geom_bond_atom_site_label_2
_geom_bond_distance
_geom_bond_site_symmetry_2
_geom_bond_publ_flag
C1 N1 1.329(2) . ?
C1 C2 1.386(3) . ?
C1 H1 0.9300 . ?
C2 N2 1.319(3) . ?
C2 H2 0.9300 . ?
C3 N2 1.338(2) . ?
C3 C4 1.387(2) . ?
C3 H3 0.9300 . ?
C4 N1 1.348(2) . ?
C4 C5 1.483(2) . ?
C5 N3 1.291(2) . ?
C5 C13 1.487(2) . ?
C6 O1 1.2763(19) . ?
C6 N4 1.340(2) . ?
C6 C7 1.483(2) . ?
C7 C8 1.391(2) . ?
C7 C12 1.400(2) . ?
C8 C9 1.391(2) . ?
C8 H8 0.9300 . ?
C9 C10 1.389(3) . ?
C9 H9 0.9300 . ?
C10 O2 1.358(2) . ?
C10 C11 1.389(3) . ?
C11 C12 1.375(2) . ?
C11 H11 0.9300 . ?
C12 H12 0.9300 . ?
C13 H13A 0.9600 . ?
C13 H13B 0.9600 . ?
C13 H13C 0.9600 . ?
C14 O2 1.417(3) . ?
C14 H14A 0.9600 . ?
C14 H14B 0.9600 . ?
C14 H14C 0.9600 . ?
Cu1 N3 1.9307(13) . ?
Cu1 O1 1.9442(12) . ?
Cu1 O4 1.9837(13) . ?
Cu1 N1 2.0162(13) . ?
Cu1 O3 2.2116(14) . ?
N3 N4 1.3757(16) . ?
N5 O6 1.2191(19) . ?
N5 O5 1.231(2) . ?
N5 O4 1.282(2) . ?
O3 H3A 0.825(9) . ?
O3 H3B 0.836(9) . ?

loop_
_geom_hbond_atom_site_label_D
_geom_hbond_atom_site_label_H
_geom_hbond_atom_site_label_A
_geom_hbond_distance_DH
_geom_hbond_distance_HA
_geom_hbond_distance_DA
_geom_hbond_angle_DHA
_geom_hbond_site_symmetry_A
_geom_hbond_publ_flag
C1 H1 N2 0.93 2.69 3.494(2) 145.4 4_566 yes
C2 H2 O6 0.93 2.61 3.413(3) 145.1 4_565 yes
C3 H3 O6 0.93 2.31 3.180(2) 155.7 1_554 yes
O3 H3A O5 0.825(9) 2.16(2) 2.784(2) 133(2) 1_655 yes
O3 H3B N4 0.836(9) 2.024(10) 2.8515(19) 171(2) 3_666 yes

loop_
_geom_torsion_atom_site_label_1
_geom_torsion_atom_site_label_2
_geom_torsion_atom_site_label_3
_geom_torsion_atom_site_label_4
_geom_torsion
_geom_torsion_site_symmetry_1
_geom_torsion_site_symmetry_2
_geom_torsion_site_symmetry_3
_geom_torsion_site_symmetry_4
_geom_torsion_publ_flag
N1 C1 C2 N2 -0.1(3) . . . . ?
N2 C3 C4 N1 0.2(3) . . . . ?
N2 C3 C4 C5 -179.58(17) . . . . ?
N1 C4 C5 N3 4.08(19) . . . . ?
C3 C4 C5 N3 -176.12(15) . . . . ?
N1 C4 C5 C13 -175.46(14) . . . . ?
C3 C4 C5 C13 4.3(2) . . . . ?
O1 C6 C7 C8 -168.66(15) . . . . ?
N4 C6 C7 C8 12.1(2) . . . . ?
O1 C6 C7 C12 11.8(2) . . . . ?
N4 C6 C7 C12 -167.51(15) . . . . ?
C12 C7 C8 C9 0.4(3) . . . . ?
C6 C7 C8 C9 -179.19(15) . . . . ?
C7 C8 C9 C10 -0.5(3) . . . . ?
C8 C9 C10 O2 179.71(18) . . . . ?
C8 C9 C10 C11 0.8(3) . . . . ?
O2 C10 C11 C12 180.0(2) . . . . ?
C9 C10 C11 C12 -1.0(3) . . . . ?
C10 C11 C12 C7 0.9(3) . . . . ?
C8 C7 C12 C11 -0.6(3) . . . . ?
C6 C7 C12 C11 179.03(18) . . . . ?
C2 C1 N1 C4 0.6(3) . . . . ?
C2 C1 N1 Cu1 -174.98(14) . . . . ?
C3 C4 N1 C1 -0.7(2) . . . . ?
C5 C4 N1 C1 179.11(15) . . . . ?
C3 C4 N1 Cu1 175.66(12) . . . . ?
C5 C4 N1 Cu1 -4.53(16) . . . . ?
C1 C2 N2 C3 -0.4(3) . . . . ?
C4 C3 N2 C2 0.3(3) . . . . ?
C4 C5 N3 N4 178.86(12) . . . . ?
C13 C5 N3 N4 -1.6(2) . . . . ?
C4 C5 N3 Cu1 -1.53(17) . . . . ?
C13 C5 N3 Cu1 177.99(13) . . . . ?
O1 C6 N4 N3 -1.0(2) . . . . ?
C7 C6 N4 N3 178.25(12) . . . . ?
C5 N3 N4 C6 176.09(13) . . . . ?
Cu1 N3 N4 C6 -3.52(15) . . . . ?
N4 C6 O1 Cu1 4.8(2) . . . . ?
C7 C6 O1 Cu1 -174.47(10) . . . . ?
C9 C10 O2 C14 1.3(3) . . . . ?
C11 C10 O2 C14 -179.7(2) . . . . ?
O6 N5 O4 Cu1 179.51(15) . . . . ?
O5 N5 O4 Cu1 2.3(2) . . . . ?
